data_4033624
loop_
_publ_author_name
'Yata, Tetsuji'
'Kita, Yuji'
'Nishimoto, Yoshihiro'
'Yasuda, Makoto'

_publ_section_title
;
 Regioselective Synthesis of 5-Metalated 2-Pyrones by Intramolecular
 Oxymetalation of Carbonyl-ene-yne Compounds Using Indium Trihalide.
;
_journal_issue 21
_journal_name_full 'The Journal of organic chemistry'
_journal_page_first 14330
_journal_page_last 14341
_journal_paper_doi 10.1021/acs.joc.9b02186
_journal_volume 84
_journal_year 2019
_chemical_absolute_configuration unk
_chemical_formula_moiety 'C31 H20 O2'
_chemical_formula_sum 'C31 H20 O2'
_chemical_formula_weight 424.47
_space_group_crystal_system monoclinic
_space_group_IT_number 7
_space_group_name_Hall 'P -2yc'
_space_group_name_H-M_alt 'P 1 c 1'
_symmetry_space_group_name_Hall 'P -2yc'
_symmetry_space_group_name_H-M 'P 1 c 1'
_atom_sites_solution_hydrogens geom
_atom_sites_solution_primary dual
_audit_creation_date 2019-05-11
_audit_creation_method
;
Olex2 1.2
(compiled 2018.05.29 svn.r3508 for OlexSys, GUI svn.r5506)
;
_cell_angle_alpha 90
_cell_angle_beta 100.440(5)
_cell_angle_gamma 90
_cell_formula_units_Z 2
_cell_length_a 10.0337(5)
_cell_length_b 5.7858(3)
_cell_length_c 19.3039(10)
_cell_measurement_reflns_used 5828
_cell_measurement_temperature 123
_cell_measurement_theta_max 30.2630
_cell_measurement_theta_min 2.6860
_cell_volume 1102.10(10)
_computing_cell_refinement 'CrysAlisPro 1.171.39.46e (Rigaku OD, 2018)'
_computing_data_collection 'CrysAlisPro 1.171.39.46e (Rigaku OD, 2018)'
_computing_data_reduction 'CrysAlisPro 1.171.39.46e (Rigaku OD, 2018)'
_computing_molecular_graphics 'Olex2 (Dolomanov et al., 2009)'
_computing_publication_material 'Olex2 (Dolomanov et al., 2009)'
_computing_structure_refinement 'ShelXL (Sheldrick, 2015)'
_computing_structure_solution 'ShelXT (Sheldrick, 2015)'
_diffrn_ambient_temperature 123
_diffrn_detector 'CCD plate'
_diffrn_detector_type HyPix
_diffrn_measured_fraction_theta_full 0.999
_diffrn_measured_fraction_theta_max 0.777
_diffrn_measurement_details
;
List of Runs (angles in degrees, time in seconds):

  # Type    Start    End  Width  t~exp~   \w     \q     \k     \f   Frames
--------------------------------------------------------------------------
  1  \w    -21.00  19.00   0.50   14.59    --    5.65 -34.00  97.00   80
  2  \w    -22.00  19.00   0.50   14.59    --   -5.49 -99.00  60.00   82
  3  \w    -26.00  27.00   0.50   14.59    --    5.65 -99.00 -60.00  106
  4  \w    -62.00 -24.00   0.50   14.59    --    5.65 -34.00  97.00   76
  5  \w     -6.00  63.00   0.50   14.59    --    5.65  34.00-104.00  138
;
_diffrn_measurement_device 'four-circle diffractometer'
_diffrn_measurement_device_type 'XtaLAB Synergy, Single source at offset/far, HyPix'
_diffrn_measurement_method '\w scans'
_diffrn_orient_matrix_type 'CrysAlisPro convention (1999,Acta A55,543-557)'
_diffrn_orient_matrix_UB_11 -0.0640808000
_diffrn_orient_matrix_UB_12 0.0538024000
_diffrn_orient_matrix_UB_13 -0.0019874000
_diffrn_orient_matrix_UB_21 0.0077740000
_diffrn_orient_matrix_UB_22 -0.0036321000
_diffrn_orient_matrix_UB_23 0.0372794000
_diffrn_orient_matrix_UB_31 0.0315632000
_diffrn_orient_matrix_UB_32 0.1100193000
_diffrn_orient_matrix_UB_33 0.0022009000
_diffrn_radiation_monochromator mirror
_diffrn_radiation_probe x-ray
_diffrn_radiation_type MoK\a
_diffrn_radiation_wavelength 0.71073
_diffrn_reflns_av_R_equivalents 0.0372
_diffrn_reflns_av_unetI/netI 0.0485
_diffrn_reflns_Laue_measured_fraction_full 0.999
_diffrn_reflns_Laue_measured_fraction_max 0.777
_diffrn_reflns_limit_h_max 11
_diffrn_reflns_limit_h_min -12
_diffrn_reflns_limit_k_max 6
_diffrn_reflns_limit_k_min -8
_diffrn_reflns_limit_l_max 24
_diffrn_reflns_limit_l_min -24
_diffrn_reflns_number 9535
_diffrn_reflns_point_group_measured_fraction_full 0.861
_diffrn_reflns_point_group_measured_fraction_max 0.614
_diffrn_reflns_theta_full 25.242
_diffrn_reflns_theta_max 31.045
_diffrn_reflns_theta_min 2.064
_diffrn_source 'micro-focus sealed X-ray tube'
_diffrn_source_type 'PhotonJet (Mo) X-ray Source'
_exptl_absorpt_coefficient_mu 0.079
_exptl_absorpt_correction_T_max 1.00000
_exptl_absorpt_correction_T_min 0.11387
_exptl_absorpt_correction_type multi-scan
_exptl_absorpt_process_details
;
CrysAlisPro 1.171.39.46e (Rigaku Oxford Diffraction, 2018)
Empirical absorption correction using spherical harmonics,
 implemented in SCALE3 ABSPACK scaling algorithm.
;
_exptl_crystal_colour clear
_exptl_crystal_colour_lustre clear
_exptl_crystal_density_diffrn 1.279
_exptl_crystal_description prism
_exptl_crystal_F_000 444
_exptl_crystal_size_max 0.08
_exptl_crystal_size_mid 0.06
_exptl_crystal_size_min 0.04
_refine_diff_density_max 0.187
_refine_diff_density_min -0.194
_refine_diff_density_rms 0.039
_refine_ls_abs_structure_details
;
 Flack x determined using 1274 quotients [(I+)-(I-)]/[(I+)+(I-)]
 (Parsons, Flack and Wagner, Acta Cryst. B69 (2013) 249-259).
;
_refine_ls_abs_structure_Flack -0.4(9)
_refine_ls_extinction_method none
_refine_ls_goodness_of_fit_ref 1.056
_refine_ls_hydrogen_treatment constr
_refine_ls_matrix_type full
_refine_ls_number_parameters 298
_refine_ls_number_reflns 4347
_refine_ls_number_restraints 2
_refine_ls_restrained_S_all 1.056
_refine_ls_R_factor_all 0.0462
_refine_ls_R_factor_gt 0.0375
_refine_ls_shift/su_max 0.000
_refine_ls_shift/su_mean 0.000
_refine_ls_structure_factor_coef Fsqd
_refine_ls_weighting_details 'w=1/[\s^2^(Fo^2^)+(0.0422P)^2^+0.0683P] where P=(Fo^2^+2Fc^2^)/3'
_refine_ls_weighting_scheme calc
_refine_ls_wR_factor_gt 0.0855
_refine_ls_wR_factor_ref 0.0894
_reflns_Friedel_coverage 0.579
_reflns_Friedel_fraction_full 0.722
_reflns_Friedel_fraction_max 0.451
_reflns_number_gt 3805
_reflns_number_total 4347
_reflns_threshold_expression 'I > 2\s(I)'
_cod_data_source_file jo9b02186_si_002.cif
_cod_data_source_block 8
_cod_depositor_comments 'Adding full bibliography for 4033619--4033624.cif.'
_cod_database_code 4033624
_shelx_shelxl_version_number 2017/1
_chemical_oxdiff_formula 'C31 H20 O2'
_shelx_space_group_comment
;
The symmetry employed for this shelxl refinement is uniquely defined
by the following loop, which should always be used as a source of
symmetry information in preference to the above space-group names.
They are only intended as comments.
;
_reflns_odcompleteness_completeness 99.84
_reflns_odcompleteness_iscentric 1
_reflns_odcompleteness_theta 26.32
_olex2_refinement_description
;
1. Fixed Uiso
 At 1.2 times of:
  All C(H) groups
2.a Aromatic/amide H refined with riding coordinates:
 C12(H12), C24(H24), C18(H18), C8(H8), C14(H14), C17(H17), C29(H29), C28(H28),
 C32(H32), C31(H31), C16(H16), C11(H11), C15(H15), C10(H10), C23(H23), C9(H9),
 C20(H20), C30(H30), C22(H22), C21(H21)
;
_olex2_submission_special_instructions 'No special instructions were received'
_oxdiff_exptl_absorpt_empirical_details
;
Empirical correction (ABSPACK) includes:
- Absorption correction using spherical harmonics
- Frame scaling
;
_oxdiff_exptl_absorpt_empirical_full_max 7.350
_oxdiff_exptl_absorpt_empirical_full_min 0.478

loop_
_space_group_symop_operation_xyz
'x, y, z'
'x, -y, z+1/2'

loop_
_atom_site_label
_atom_site_type_symbol
_atom_site_fract_x
_atom_site_fract_y
_atom_site_fract_z
_atom_site_U_iso_or_equiv
_atom_site_adp_type
_atom_site_occupancy
_atom_site_site_symmetry_order
_atom_site_calc_flag
_atom_site_refinement_flags_posn
O1 O 0.18485(15) 0.8043(3) 0.43835(8) 0.0226(3) Uani 1 1 d .
O33 O 0.10518(16) 0.5664(3) 0.35188(9) 0.0308(4) Uani 1 1 d .
C13 C 0.3670(2) 0.4009(4) 0.33384(12) 0.0209(4) Uani 1 1 d .
C6 C 0.2056(2) 0.6360(4) 0.38955(11) 0.0213(4) Uani 1 1 d .
C2 C 0.2865(2) 0.8965(4) 0.48687(11) 0.0199(4) Uani 1 1 d .
C25 C 0.5232(2) 0.8932(4) 0.54521(12) 0.0201(4) Uani 1 1 d .
C27 C 0.7268(2) 0.9616(4) 0.64993(12) 0.0220(5) Uani 1 1 d .
C7 C 0.2364(2) 1.0632(4) 0.53405(11) 0.0217(5) Uani 1 1 d .
C26 C 0.6177(2) 0.9273(4) 0.59194(12) 0.0220(5) Uani 1 1 d .
C4 C 0.4472(2) 0.6662(3) 0.43638(11) 0.0180(4) Uani 1 1 d .
C5 C 0.3456(2) 0.5703(3) 0.38869(11) 0.0191(4) Uani 1 1 d .
C12 C 0.3090(2) 1.2646(4) 0.55485(12) 0.0245(5) Uani 1 1 d .
H12 H 0.388659 1.295179 0.538315 0.029 Uiso 1 1 calc R
C19 C 0.5931(2) 0.6052(4) 0.44051(11) 0.0200(4) Uani 1 1 d .
C24 C 0.6834(2) 0.7665(4) 0.42207(13) 0.0262(5) Uani 1 1 d .
H24 H 0.651937 0.909856 0.404417 0.031 Uiso 1 1 calc R
C3 C 0.4169(2) 0.8288(3) 0.48880(11) 0.0191(4) Uani 1 1 d .
C18 C 0.2893(2) 0.2003(4) 0.32225(12) 0.0244(5) Uani 1 1 d .
H18 H 0.222584 0.172486 0.348975 0.029 Uiso 1 1 calc R
C8 C 0.1161(2) 1.0204(4) 0.55856(13) 0.0259(5) Uani 1 1 d .
H8 H 0.065598 0.888621 0.544099 0.031 Uiso 1 1 calc R
C14 C 0.4658(2) 0.4404(4) 0.29253(12) 0.0250(5) Uani 1 1 d .
H14 H 0.517810 0.574300 0.299020 0.030 Uiso 1 1 calc R
C17 C 0.3099(3) 0.0416(4) 0.27148(13) 0.0294(5) Uani 1 1 d .
H17 H 0.257057 -0.091215 0.264220 0.035 Uiso 1 1 calc R
C29 C 0.9218(2) 0.8114(4) 0.72914(13) 0.0308(5) Uani 1 1 d .
H29 H 0.984173 0.693614 0.742640 0.037 Uiso 1 1 calc R
C28 C 0.8228(2) 0.7864(4) 0.66942(13) 0.0267(5) Uani 1 1 d .
H28 H 0.820067 0.653194 0.642252 0.032 Uiso 1 1 calc R
C32 C 0.7345(2) 1.1635(4) 0.68989(13) 0.0263(5) Uani 1 1 d .
H32 H 0.671893 1.281428 0.676969 0.032 Uiso 1 1 calc R
C31 C 0.8352(3) 1.1888(4) 0.74884(13) 0.0310(5) Uani 1 1 d .
H31 H 0.840895 1.324220 0.775167 0.037 Uiso 1 1 calc R
C16 C 0.4093(3) 0.0808(4) 0.23150(13) 0.0315(5) Uani 1 1 d .
H16 H 0.424231 -0.026599 0.197871 0.038 Uiso 1 1 calc R
C11 C 0.2629(3) 1.4201(4) 0.60022(13) 0.0294(5) Uani 1 1 d .
H11 H 0.311261 1.554876 0.613685 0.035 Uiso 1 1 calc R
C15 C 0.4864(3) 0.2805(4) 0.24185(14) 0.0312(5) Uani 1 1 d .
H15 H 0.552456 0.307840 0.214684 0.037 Uiso 1 1 calc R
C10 C 0.1449(3) 1.3734(4) 0.62522(13) 0.0314(5) Uani 1 1 d .
H10 H 0.114523 1.475956 0.656056 0.038 Uiso 1 1 calc R
C23 C 0.8200(2) 0.7143(4) 0.42990(13) 0.0305(5) Uani 1 1 d .
H23 H 0.879702 0.822120 0.416941 0.037 Uiso 1 1 calc R
C9 C 0.0721(3) 1.1749(4) 0.60452(13) 0.0307(5) Uani 1 1 d .
H9 H -0.007139 1.144587 0.621529 0.037 Uiso 1 1 calc R
C20 C 0.6418(2) 0.3930(4) 0.46714(13) 0.0276(5) Uani 1 1 d .
H20 H 0.582138 0.283645 0.479364 0.033 Uiso 1 1 calc R
C30 C 0.9277(3) 1.0115(5) 0.76853(14) 0.0325(5) Uani 1 1 d .
H30 H 0.994226 1.027784 0.808588 0.039 Uiso 1 1 calc R
C22 C 0.8681(2) 0.5024(4) 0.45693(15) 0.0313(5) Uani 1 1 d .
H22 H 0.959934 0.468134 0.462394 0.038 Uiso 1 1 calc R
C21 C 0.7792(3) 0.3424(4) 0.47571(15) 0.0325(6) Uani 1 1 d .
H21 H 0.811269 0.200286 0.494148 0.039 Uiso 1 1 calc R

loop_
_atom_site_aniso_label
_atom_site_aniso_U_11
_atom_site_aniso_U_22
_atom_site_aniso_U_33
_atom_site_aniso_U_23
_atom_site_aniso_U_13
_atom_site_aniso_U_12
O1 0.0168(8) 0.0267(8) 0.0243(8) -0.0035(6) 0.0040(6) 0.0013(6)
O33 0.0194(9) 0.0393(10) 0.0319(9) -0.0096(7) 0.0001(7) -0.0002(7)
C13 0.0202(11) 0.0233(11) 0.0187(11) 0.0003(8) 0.0022(8) 0.0027(8)
C6 0.0220(11) 0.0224(10) 0.0197(11) -0.0007(8) 0.0048(9) 0.0000(8)
C2 0.0196(11) 0.0217(11) 0.0191(11) 0.0010(8) 0.0054(8) -0.0003(8)
C25 0.0204(11) 0.0204(10) 0.0208(10) -0.0004(8) 0.0069(9) -0.0010(8)
C27 0.0192(11) 0.0259(11) 0.0213(11) 0.0012(8) 0.0050(9) -0.0037(8)
C7 0.0227(12) 0.0232(11) 0.0195(11) 0.0014(8) 0.0049(9) 0.0047(8)
C26 0.0221(12) 0.0242(11) 0.0213(11) 0.0011(8) 0.0087(9) -0.0007(8)
C4 0.0168(10) 0.0191(10) 0.0195(10) 0.0027(8) 0.0073(8) 0.0006(8)
C5 0.0180(11) 0.0204(10) 0.0198(11) 0.0006(8) 0.0059(8) -0.0006(8)
C12 0.0254(12) 0.0258(11) 0.0235(12) 0.0002(9) 0.0077(9) 0.0008(9)
C19 0.0171(11) 0.0239(11) 0.0194(11) -0.0020(8) 0.0042(8) -0.0009(8)
C24 0.0231(12) 0.0275(11) 0.0284(13) 0.0035(9) 0.0062(10) -0.0014(9)
C3 0.0195(11) 0.0186(10) 0.0195(10) 0.0001(8) 0.0047(8) -0.0014(8)
C18 0.0238(12) 0.0268(12) 0.0224(11) 0.0010(8) 0.0034(9) -0.0022(9)
C8 0.0225(12) 0.0277(12) 0.0284(12) 0.0008(9) 0.0070(9) 0.0016(9)
C14 0.0246(12) 0.0260(11) 0.0258(12) -0.0019(9) 0.0082(10) -0.0009(9)
C17 0.0352(14) 0.0247(11) 0.0265(12) -0.0008(9) 0.0005(10) -0.0012(9)
C29 0.0231(12) 0.0352(13) 0.0328(14) 0.0025(10) 0.0014(10) 0.0023(10)
C28 0.0236(12) 0.0279(12) 0.0281(13) -0.0001(9) 0.0029(10) 0.0001(9)
C32 0.0240(12) 0.0258(12) 0.0288(13) -0.0008(9) 0.0037(10) 0.0010(9)
C31 0.0317(13) 0.0323(13) 0.0287(13) -0.0072(9) 0.0045(10) -0.0033(10)
C16 0.0368(15) 0.0301(12) 0.0274(13) -0.0053(10) 0.0059(11) 0.0051(10)
C11 0.0363(15) 0.0225(12) 0.0298(13) -0.0015(9) 0.0068(11) 0.0043(9)
C15 0.0343(14) 0.0335(13) 0.0284(13) -0.0042(10) 0.0130(11) 0.0020(10)
C10 0.0386(15) 0.0319(12) 0.0260(13) -0.0018(10) 0.0117(11) 0.0122(11)
C23 0.0207(12) 0.0393(14) 0.0327(13) 0.0030(10) 0.0082(10) -0.0075(10)
C9 0.0274(13) 0.0381(14) 0.0293(13) 0.0007(10) 0.0129(10) 0.0073(10)
C20 0.0208(12) 0.0262(12) 0.0370(14) 0.0044(9) 0.0086(10) 0.0008(9)
C30 0.0235(13) 0.0469(15) 0.0246(12) -0.0010(10) -0.0021(9) -0.0029(11)
C22 0.0152(12) 0.0409(13) 0.0382(14) -0.0043(11) 0.0059(10) 0.0004(9)
C21 0.0225(13) 0.0297(13) 0.0448(16) 0.0041(10) 0.0048(11) 0.0059(9)

loop_
_atom_type_symbol
_atom_type_description
_atom_type_scat_dispersion_real
_atom_type_scat_dispersion_imag
_atom_type_scat_source
C C 0.0033 0.0016 'International Tables Vol C Tables 4.2.6.8 and 6.1.1.4'
H H 0.0000 0.0000 'International Tables Vol C Tables 4.2.6.8 and 6.1.1.4'
O O 0.0106 0.0060 'International Tables Vol C Tables 4.2.6.8 and 6.1.1.4'

loop_
_geom_angle_atom_site_label_1
_geom_angle_atom_site_label_2
_geom_angle_atom_site_label_3
_geom_angle
C2 O1 C6 123.54(17)
C18 C13 C5 121.0(2)
C18 C13 C14 118.6(2)
C14 C13 C5 120.48(19)
O1 C6 C5 116.81(18)
O33 C6 O1 115.56(19)
O33 C6 C5 127.60(19)
O1 C2 C7 112.59(18)
C3 C2 O1 120.18(19)
C3 C2 C7 127.22(19)
C26 C25 C3 173.9(2)
C28 C27 C26 120.1(2)
C32 C27 C26 120.4(2)
C32 C27 C28 119.4(2)
C12 C7 C2 120.4(2)
C12 C7 C8 119.3(2)
C8 C7 C2 120.3(2)
C25 C26 C27 177.1(2)
C5 C4 C19 123.12(19)
C5 C4 C3 120.56(19)
C3 C4 C19 116.27(18)
C6 C5 C13 116.35(18)
C4 C5 C13 124.2(2)
C4 C5 C6 119.41(19)
C7 C12 H12 119.8
C11 C12 C7 120.4(2)
C11 C12 H12 119.8
C24 C19 C4 120.36(19)
C20 C19 C4 120.37(19)
C20 C19 C24 119.1(2)
C19 C24 H24 119.9
C23 C24 C19 120.2(2)
C23 C24 H24 119.9
C2 C3 C25 121.86(19)
C2 C3 C4 119.29(18)
C25 C3 C4 118.51(19)
C13 C18 H18 119.5
C17 C18 C13 121.0(2)
C17 C18 H18 119.5
C7 C8 H8 120.1
C9 C8 C7 119.8(2)
C9 C8 H8 120.1
C13 C14 H14 119.9
C15 C14 C13 120.3(2)
C15 C14 H14 119.9
C18 C17 H17 120.0
C18 C17 C16 120.0(2)
C16 C17 H17 120.0
C28 C29 H29 120.1
C30 C29 H29 120.1
C30 C29 C28 119.9(2)
C27 C28 H28 119.9
C29 C28 C27 120.1(2)
C29 C28 H28 119.9
C27 C32 H32 120.0
C31 C32 C27 120.1(2)
C31 C32 H32 120.0
C32 C31 H31 120.1
C32 C31 C30 119.9(2)
C30 C31 H31 120.1
C17 C16 H16 120.1
C15 C16 C17 119.7(2)
C15 C16 H16 120.1
C12 C11 H11 120.1
C10 C11 C12 119.7(2)
C10 C11 H11 120.1
C14 C15 H15 119.8
C16 C15 C14 120.4(2)
C16 C15 H15 119.8
C11 C10 H10 119.9
C9 C10 C11 120.2(2)
C9 C10 H10 119.9
C24 C23 H23 119.8
C24 C23 C22 120.3(2)
C22 C23 H23 119.8
C8 C9 H9 119.7
C10 C9 C8 120.5(2)
C10 C9 H9 119.7
C19 C20 H20 119.8
C19 C20 C21 120.4(2)
C21 C20 H20 119.8
C29 C30 C31 120.6(2)
C29 C30 H30 119.7
C31 C30 H30 119.7
C23 C22 H22 120.1
C21 C22 C23 119.7(2)
C21 C22 H22 120.1
C20 C21 H21 119.9
C22 C21 C20 120.2(2)
C22 C21 H21 119.9

loop_
_geom_bond_atom_site_label_1
_geom_bond_atom_site_label_2
_geom_bond_distance
O1 C6 1.396(3)
O1 C2 1.362(3)
O33 C6 1.200(3)
C13 C5 1.487(3)
C13 C18 1.394(3)
C13 C14 1.399(3)
C6 C5 1.458(3)
C2 C7 1.476(3)
C2 C3 1.360(3)
C25 C26 1.200(3)
C25 C3 1.429(3)
C27 C26 1.431(3)
C27 C28 1.402(3)
C27 C32 1.395(3)
C7 C12 1.394(3)
C7 C8 1.396(3)
C4 C5 1.362(3)
C4 C19 1.493(3)
C4 C3 1.454(3)
C12 H12 0.9300
C12 C11 1.392(3)
C19 C24 1.392(3)
C19 C20 1.386(3)
C24 H24 0.9300
C24 C23 1.384(3)
C18 H18 0.9300
C18 C17 1.386(3)
C8 H8 0.9300
C8 C9 1.387(3)
C14 H14 0.9300
C14 C15 1.389(3)
C17 H17 0.9300
C17 C16 1.386(4)
C29 H29 0.9300
C29 C28 1.386(3)
C29 C30 1.380(4)
C28 H28 0.9300
C32 H32 0.9300
C32 C31 1.386(3)
C31 H31 0.9300
C31 C30 1.389(4)
C16 H16 0.9300
C16 C15 1.385(4)
C11 H11 0.9300
C11 C10 1.384(4)
C15 H15 0.9300
C10 H10 0.9300
C10 C9 1.381(4)
C23 H23 0.9300
C23 C22 1.385(4)
C9 H9 0.9300
C20 H20 0.9300
C20 C21 1.390(3)
C30 H30 0.9300
C22 H22 0.9300
C22 C21 1.379(4)
C21 H21 0.9300
